data_7022443
loop_
_publ_author_name
'Jolleys, Andrew'
'Levason, William'
'Reid, Gillian'

_publ_section_title
;
 Thioether coordination to divalent selenium halide acceptors--synthesis,
 properties and structures.
;
_journal_issue 8
_journal_name_full 'Dalton transactions (Cambridge, England : 2003)'
_journal_page_first 2963
_journal_page_last 2972
_journal_paper_doi 10.1039/c2dt32665e
_journal_volume 42
_journal_year 2013
_chemical_formula_moiety '2(C9 H11 S 1+), Br4 Se 2-'
_chemical_formula_sum 'C18 H22 Br4 S2 Se'
_chemical_formula_weight 701.08
_chemical_name_systematic
;
bis(2-methyl-1,3-dihydro-2-benzothiophenium) tetrabromoselenate(II)
;
_space_group_IT_number 15
_space_group_name_Hall '-C 2yc'
_symmetry_cell_setting monoclinic
_symmetry_space_group_name_Hall '-C 2yc'
_symmetry_space_group_name_H-M 'C 1 2/c 1'
_atom_sites_solution_hydrogens geom
_atom_sites_solution_primary direct
_atom_sites_solution_secondary difmap
_audit_creation_date 2012-10-23
_audit_creation_method 'SHELXL-97 + hand edit'
_cell_angle_alpha 90.00
_cell_angle_beta 108.937(8)
_cell_angle_gamma 90.00
_cell_formula_units_Z 4
_cell_length_a 14.882(4)
_cell_length_b 10.349(3)
_cell_length_c 15.570(5)
_cell_measurement_reflns_used 8615
_cell_measurement_temperature 100(2)
_cell_measurement_theta_max 27.5
_cell_measurement_theta_min 3.0
_cell_volume 2268.2(12)
_computing_cell_refinement 'CrystalClear-SM Expert 2.0 r7 (Rigaku, 2011)'
_computing_data_collection 'CrystalClear-SM Expert 2.0 r7 (Rigaku, 2011)'
_computing_data_reduction 'CrystalClear-SM Expert 2.0 r7 (Rigaku, 2011)'
_computing_structure_refinement 'SHELXL-97 (Sheldrick, 1997)'
_computing_structure_solution 'SHELXS-97 (Sheldrick, 1990)'
_diffrn_ambient_temperature 100(2)
_diffrn_detector 'CCD plate'
_diffrn_detector_type 'Rigaku HG Saturn724+ (2x2 bin mode)'
_diffrn_measured_fraction_theta_full 0.997
_diffrn_measured_fraction_theta_max 0.997
_diffrn_measurement_device 'Four-circle \k diffractometer'
_diffrn_measurement_device_type 'Rigaku AFC12 '
_diffrn_measurement_method 'Profile data from \w-scans'
_diffrn_radiation_collimation 'Confocal mirrors, VHF VariMax '
_diffrn_radiation_type MoK\a
_diffrn_radiation_wavelength 0.71073
_diffrn_reflns_av_R_equivalents 0.0445
_diffrn_reflns_av_sigmaI/netI 0.0414
_diffrn_reflns_limit_h_max 14
_diffrn_reflns_limit_h_min -19
_diffrn_reflns_limit_k_max 13
_diffrn_reflns_limit_k_min -13
_diffrn_reflns_limit_l_max 20
_diffrn_reflns_limit_l_min -20
_diffrn_reflns_number 10473
_diffrn_reflns_theta_full 27.48
_diffrn_reflns_theta_max 27.48
_diffrn_reflns_theta_min 3.03
_diffrn_source 'Rotating anode X-ray tube'
_diffrn_source_type 'Rigaku FR-E+ Superbright'
_diffrn_standards_number 0
_exptl_absorpt_coefficient_mu 8.887
_exptl_absorpt_correction_T_max 1.000
_exptl_absorpt_correction_T_min 0.757
_exptl_absorpt_correction_type multi-scan
_exptl_absorpt_process_details
;Jacobson, R.A. (1998). REQAB. Private communication to the
Rigaku Corporation, Tokyo, Japan.
;
_exptl_crystal_colour yellow
_exptl_crystal_density_diffrn 2.053
_exptl_crystal_density_method 'not measured'
_exptl_crystal_description chip
_exptl_crystal_F_000 1344
_exptl_crystal_size_max 0.04
_exptl_crystal_size_mid 0.03
_exptl_crystal_size_min 0.01
_refine_diff_density_max 1.022
_refine_diff_density_min -0.436
_refine_diff_density_rms 0.120
_refine_ls_extinction_method none
_refine_ls_goodness_of_fit_ref 1.040
_refine_ls_hydrogen_treatment constr
_refine_ls_matrix_type full
_refine_ls_number_parameters 115
_refine_ls_number_reflns 2596
_refine_ls_number_restraints 0
_refine_ls_restrained_S_all 1.040
_refine_ls_R_factor_all 0.0401
_refine_ls_R_factor_gt 0.0310
_refine_ls_shift/su_max 0.001
_refine_ls_shift/su_mean 0.000
_refine_ls_structure_factor_coef Fsqd
_refine_ls_weighting_details 'w=1/[\s^2^(Fo^2^)+(0.0205P)^2^+7.8882P] where P=(Fo^2^+2Fc^2^)/3'
_refine_ls_weighting_scheme calc
_refine_ls_wR_factor_gt 0.0656
_refine_ls_wR_factor_ref 0.0690
_reflns_number_gt 2200
_reflns_number_total 2596
_reflns_threshold_expression I>2\s(I)
_cod_data_source_file c2dt32665e.txt
_cod_data_source_block 12aj007ra
_cod_original_sg_symbol_H-M 'C 2/c'
_cod_database_code 7022443

loop_
_symmetry_equiv_pos_as_xyz
'x, y, z'
'-x, y, -z+1/2'
'x+1/2, y+1/2, z'
'-x+1/2, y+1/2, -z+1/2'
'-x, -y, -z'
'x, -y, z-1/2'
'-x+1/2, -y+1/2, -z'
'x+1/2, -y+1/2, z-1/2'

loop_
_atom_site_label
_atom_site_type_symbol
_atom_site_fract_x
_atom_site_fract_y
_atom_site_fract_z
_atom_site_U_iso_or_equiv
_atom_site_adp_type
_atom_site_occupancy
_atom_site_symmetry_multiplicity
_atom_site_calc_flag
_atom_site_refinement_flags
S1 S 0.15002(7) 0.72477(11) 0.13969(7) 0.0333(2) Uani 1 1 d .
C1 C 0.0287(3) 0.9187(4) 0.1146(3) 0.0295(8) Uani 1 1 d .
C2 C -0.0266(2) 0.8105(4) 0.0808(2) 0.0242(7) Uani 1 1 d .
C3 C -0.1243(3) 0.8171(4) 0.0589(2) 0.0282(8) Uani 1 1 d .
H3 H -0.1624 0.7438 0.0344 0.034 Uiso 1 1 calc R
C4 C -0.1661(3) 0.9309(4) 0.0730(3) 0.0340(9) Uani 1 1 d .
H4 H -0.2331 0.9356 0.0584 0.041 Uiso 1 1 calc R
C5 C -0.1109(3) 1.0372(4) 0.1080(3) 0.0392(10) Uani 1 1 d .
H5 H -0.1404 1.1147 0.1179 0.047 Uiso 1 1 calc R
C6 C -0.0131(3) 1.0331(4) 0.1292(3) 0.0415(10) Uani 1 1 d .
H6 H 0.0247 1.1069 0.1532 0.050 Uiso 1 1 calc R
C7 C 0.1341(3) 0.8985(4) 0.1330(3) 0.0409(10) Uani 1 1 d .
H7A H 0.1716 0.9402 0.1908 0.049 Uiso 1 1 calc R
H7B H 0.1540 0.9348 0.0832 0.049 Uiso 1 1 calc R
C8 C 0.0280(3) 0.6926(4) 0.0722(3) 0.0339(9) Uani 1 1 d .
H8A H 0.0226 0.6774 0.0079 0.041 Uiso 1 1 calc R
H8B H 0.0037 0.6155 0.0954 0.041 Uiso 1 1 calc R
C9 C 0.1460(3) 0.6985(4) 0.2520(2) 0.0297(8) Uani 1 1 d .
H9A H 0.2052 0.7293 0.2964 0.045 Uiso 1 1 calc R
H9B H 0.1385 0.6059 0.2612 0.045 Uiso 1 1 calc R
H9C H 0.0921 0.7458 0.2598 0.045 Uiso 1 1 calc R
Se1 Se 0.0000 0.61731(4) 0.7500 0.01941(11) Uani 1 2 d S
Br1 Br -0.12332(2) 0.62712(4) 0.83635(2) 0.02585(10) Uani 1 1 d .
Br2 Br 0.13789(2) 0.60157(4) 0.90255(2) 0.02634(10) Uani 1 1 d .

loop_
_atom_site_aniso_label
_atom_site_aniso_U_11
_atom_site_aniso_U_22
_atom_site_aniso_U_33
_atom_site_aniso_U_23
_atom_site_aniso_U_13
_atom_site_aniso_U_12
S1 0.0224(5) 0.0513(6) 0.0275(5) 0.0015(4) 0.0100(4) 0.0043(4)
C1 0.0280(19) 0.031(2) 0.028(2) 0.0078(16) 0.0077(17) -0.0037(15)
C2 0.0230(17) 0.034(2) 0.0172(17) -0.0005(14) 0.0079(15) 0.0010(15)
C3 0.0246(18) 0.033(2) 0.0226(18) 0.0022(15) 0.0023(16) -0.0011(15)
C4 0.0255(19) 0.049(3) 0.028(2) 0.0139(18) 0.0099(17) 0.0096(18)
C5 0.043(2) 0.033(2) 0.040(2) 0.0061(18) 0.012(2) 0.0142(19)
C6 0.048(3) 0.027(2) 0.042(3) 0.0001(18) 0.005(2) -0.0056(18)
C7 0.026(2) 0.053(3) 0.043(2) 0.015(2) 0.0101(19) -0.0083(18)
C8 0.0266(19) 0.051(3) 0.0211(19) -0.0107(17) 0.0032(16) 0.0040(18)
C9 0.0262(19) 0.035(2) 0.0234(19) -0.0057(16) 0.0025(16) -0.0069(16)
Se1 0.0155(2) 0.0209(2) 0.0204(2) 0.000 0.00372(19) 0.000
Br1 0.01810(17) 0.0359(2) 0.02379(18) -0.00446(15) 0.00718(14) 0.00132(14)
Br2 0.01680(17) 0.0398(2) 0.01942(18) 0.00038(14) 0.00174(14) 0.00199(14)

loop_
_atom_type_symbol
_atom_type_description
_atom_type_scat_dispersion_real
_atom_type_scat_dispersion_imag
_atom_type_scat_source
C C 0.0033 0.0016 'International Tables Vol C Tables 4.2.6.8 and 6.1.1.4'
H H 0.0000 0.0000 'International Tables Vol C Tables 4.2.6.8 and 6.1.1.4'
S S 0.1246 0.1234 'International Tables Vol C Tables 4.2.6.8 and 6.1.1.4'
Se Se -0.0929 2.2259 'International Tables Vol C Tables 4.2.6.8 and 6.1.1.4'
Br Br -0.2901 2.4595 'International Tables Vol C Tables 4.2.6.8 and 6.1.1.4'

loop_
_geom_angle_atom_site_label_1
_geom_angle_atom_site_label_2
_geom_angle_atom_site_label_3
_geom_angle
_geom_angle_site_symmetry_1
_geom_angle_site_symmetry_3
C9 S1 C8 101.18(18) . .
C9 S1 C7 99.3(2) . .
C8 S1 C7 93.5(2) . .
C2 C1 C6 120.5(4) . .
C2 C1 C7 114.2(4) . .
C6 C1 C7 125.3(4) . .
C3 C2 C1 120.0(3) . .
C3 C2 C8 125.2(3) . .
C1 C2 C8 114.8(3) . .
C4 C3 C2 119.6(4) . .
C4 C3 H3 120.2 . .
C2 C3 H3 120.2 . .
C5 C4 C3 120.2(4) . .
C5 C4 H4 119.9 . .
C3 C4 H4 119.9 . .
C4 C5 C6 121.0(4) . .
C4 C5 H5 119.5 . .
C6 C5 H5 119.5 . .
C5 C6 C1 118.6(4) . .
C5 C6 H6 120.7 . .
C1 C6 H6 120.7 . .
C1 C7 S1 104.8(3) . .
C1 C7 H7A 110.8 . .
S1 C7 H7A 110.8 . .
C1 C7 H7B 110.8 . .
S1 C7 H7B 110.8 . .
H7A C7 H7B 108.9 . .
C2 C8 S1 105.6(3) . .
C2 C8 H8A 110.6 . .
S1 C8 H8A 110.6 . .
C2 C8 H8B 110.6 . .
S1 C8 H8B 110.6 . .
H8A C8 H8B 108.7 . .
S1 C9 H9A 109.5 . .
S1 C9 H9B 109.5 . .
H9A C9 H9B 109.5 . .
S1 C9 H9C 109.5 . .
H9A C9 H9C 109.5 . .
H9B C9 H9C 109.5 . .
Br2 Se1 Br2 172.79(3) . 2_556
Br2 Se1 Br1 89.69(3) . 2_556
Br2 Se1 Br1 90.59(3) 2_556 2_556
Br2 Se1 Br1 90.59(3) . .
Br2 Se1 Br1 89.69(3) 2_556 .
Br1 Se1 Br1 175.53(3) 2_556 .

loop_
_geom_bond_atom_site_label_1
_geom_bond_atom_site_label_2
_geom_bond_distance
_geom_bond_site_symmetry_2
S1 C9 1.789(4) .
S1 C8 1.810(4) .
S1 C7 1.812(5) .
C1 C2 1.388(5) .
C1 C6 1.390(6) .
C1 C7 1.515(5) .
C2 C3 1.383(5) .
C2 C8 1.496(5) .
C3 C4 1.382(5) .
C3 H3 0.9500 .
C4 C5 1.376(6) .
C4 H4 0.9500 .
C5 C6 1.385(6) .
C5 H5 0.9500 .
C6 H6 0.9500 .
C7 H7A 0.9900 .
C7 H7B 0.9900 .
C8 H8A 0.9900 .
C8 H8B 0.9900 .
C9 H9A 0.9800 .
C9 H9B 0.9800 .
C9 H9C 0.9800 .
Se1 Br2 2.5915(7) .
Se1 Br2 2.5915(7) 2_556
Se1 Br1 2.6053(7) 2_556
Se1 Br1 2.6053(7) .
